data_4322229
loop_
_publ_author_name
'Satoru Kita'
'Hideki Furutachi'
'Hisashi \=Okawa'

_publ_section_title
;
 (\m-Phenoxo)2CoIIMII (M = Mn, Co, Zn) Complexes with a Co(salen) Entity
 in a Macrocyclic Framework: Core Structures and Neighboring MII Effects
 upon Oxygenation at the Co(salen) Center
;
_journal_name_full 'Inorganic Chemistry'
_journal_page_first 4038
_journal_page_last 4045
_journal_paper_doi 10.1021/ic9809456
_journal_volume 38
_journal_year 1999
_chemical_formula_sum 'C25 H27 Cl Co2 N4 O8'
_space_group_IT_number 2
_symmetry_cell_setting triclinic
_symmetry_Int_Tables_number 2
_symmetry_space_group_name_Hall '-P 1'
_symmetry_space_group_name_H-M 'P -1'
_audit_creation_date 'Wed Aug 19 11:09:12 1998'
_audit_creation_method 'from TEXRAY.INF file'
_cell_angle_alpha 112.49(1)
_cell_angle_beta 99.22(2)
_cell_angle_gamma 77.63(2)
_cell_formula_units_Z 2.00
_cell_length_a 12.118(3)
_cell_length_b 12.156(2)
_cell_length_c 9.977(1)
_cell_measurement_reflns_used 25
_cell_measurement_temperature 20.0
_cell_measurement_theta_max 24.31
_cell_measurement_theta_min 20.11
_cell_volume 1321.4(4)
_computing_cell_refinement 'MSC/AFC Diffractometer Control'
_computing_data_collection 'MSC/AFC Diffractometer Control'
_computing_data_reduction 'teXsan: PROCESS (MSC)'
_computing_publication_material 'teXsan: FINISH (MSC)'
_computing_structure_refinement 'teXsan: LS (MSC)'
_computing_structure_solution SHELXS86
_diffrn_ambient_temperature 20.0
_diffrn_measurement_device AFC7R
_diffrn_measurement_method 'omega/2-theta scans'
_diffrn_orient_matrix_UB_11 -0.03403
_diffrn_orient_matrix_UB_12 0.07496
_diffrn_orient_matrix_UB_13 -0.02084
_diffrn_orient_matrix_UB_21 -0.01004
_diffrn_orient_matrix_UB_22 0.04515
_diffrn_orient_matrix_UB_23 0.10582
_diffrn_orient_matrix_UB_31 0.07702
_diffrn_orient_matrix_UB_32 0.02234
_diffrn_orient_matrix_UB_33 0.01500
_diffrn_radiation_monochromator graphite
_diffrn_radiation_source 'X-ray tube'
_diffrn_radiation_type MoKalpha
_diffrn_radiation_wavelength 0.7107
_diffrn_reflns_av_R_equivalents 1.24
_diffrn_reflns_limit_h_max 14
_diffrn_reflns_limit_h_min 0
_diffrn_reflns_limit_k_max 14
_diffrn_reflns_limit_k_min -1
_diffrn_reflns_limit_l_max 0
_diffrn_reflns_limit_l_min -7
_diffrn_reflns_number 4764
_diffrn_reflns_theta_max 24.9943
_diffrn_standards_decay_% -1.91
_diffrn_standards_interval_count 150
_diffrn_standards_number 3
_exptl_absorpt_coefficient_mu_cm 14.141
_exptl_absorpt_correction_T_max 1.000
_exptl_absorpt_correction_T_min 0.746
_exptl_absorpt_correction_type psi-scan
_exptl_crystal_colour red
_exptl_crystal_density_diffrn 1.671
_exptl_crystal_description prismatic
_exptl_crystal_F_000 680.00
_exptl_crystal_size_max 0.500
_exptl_crystal_size_min 0.300
_refine_diff_density_max -0.35450
_refine_diff_density_min 0.35160
_refine_ls_extinction_coef 0.33866
_refine_ls_extinction_method Zachariasen_type_2_Gaussian_isotropic
_refine_ls_goodness_of_fit_obs 3.390
_refine_ls_matrix_type full
_refine_ls_number_parameters 362
_refine_ls_number_reflns 3606
_refine_ls_number_restraints 0
_refine_ls_R_factor_obs 0.0380
_refine_ls_shift/esd_max 1.4180
_refine_ls_structure_factor_coef F
_refine_ls_weighting_scheme sigma
_refine_ls_wR_factor_obs 0.0250
_cod_data_source_file ic9809456_4.cif
_cod_data_source_block Co2L23AcO(3)
_cod_depositor_comments
;
 Changing the values of data items related to the _atom_site_label data item
 (e. g. _geom_bond_atom_site_label_*) to match the _atom_site_label values.

 Antanas Vaitkus,
 2017-01-05
;
_cod_original_cell_volume 1321.3(5)
_cod_original_sg_symbol_H-M 'P -1 '
_cod_original_formula_sum 'C25 H27 O8 N4 Co2 Cl'
_cod_database_code 4322229

loop_
_symmetry_equiv_pos_as_xyz
'   +x,   +y,   +z'
'   -x,   -y,   -z'

loop_
_atom_site_aniso_label
_atom_site_aniso_U_11
_atom_site_aniso_U_22
_atom_site_aniso_U_33
_atom_site_aniso_U_12
_atom_site_aniso_U_13
_atom_site_aniso_U_23
Co1 0.0517(4) 0.0498(3) 0.0413(3) -0.0062(3) 0.0011(3) 0.0141(3)
Co2 0.0581(4) 0.0472(3) 0.0403(3) -0.0063(3) 0.0069(3) 0.0163(3)
Cl1 0.0664(8) 0.0681(8) 0.0575(7) -0.0099(6) 0.0044(6) 0.0292(6)
O1 0.050(2) 0.055(2) 0.045(1) -0.006(1) 0.008(1) 0.018(1)
O2 0.052(2) 0.045(2) 0.039(1) -0.001(1) 0.000(1) 0.012(1)
O3 0.063(2) 0.051(2) 0.040(1) -0.013(1) 0.006(1) 0.015(1)
O4 0.070(2) 0.046(2) 0.043(1) -0.016(1) 0.008(1) 0.014(1)
O5 0.148(3) 0.062(2) 0.113(3) 0.005(2) 0.021(2) 0.022(2)
O6 0.107(3) 0.146(3) 0.169(3) -0.077(3) -0.042(2) 0.099(3)
O7 0.119(3) 0.142(3) 0.088(2) 0.023(2) 0.042(2) 0.071(2)
O8 0.100(2) 0.111(3) 0.071(2) -0.007(2) -0.014(2) 0.051(2)
N1 0.056(2) 0.067(2) 0.054(2) -0.014(2) -0.003(2) 0.027(2)
N2 0.067(2) 0.045(2) 0.036(2) -0.014(2) 0.000(2) 0.014(2)
N3 0.060(2) 0.053(2) 0.040(2) -0.006(2) 0.001(2) 0.016(2)
N4 0.075(3) 0.049(2) 0.041(2) -0.015(2) 0.011(2) 0.014(2)
C1 0.059(3) 0.082(4) 0.178(5) 0.006(3) 0.017(3) 0.008(4)
C2 0.052(3) 0.054(3) 0.112(4) -0.002(2) 0.018(3) 0.022(3)
C3 0.053(3) 0.052(3) 0.103(4) -0.013(2) -0.004(3) 0.034(3)
C4 0.046(3) 0.048(3) 0.075(3) -0.010(2) 0.005(2) 0.029(2)
C5 0.051(3) 0.040(2) 0.065(3) -0.012(2) 0.013(2) 0.023(2)
C6 0.055(3) 0.041(2) 0.069(3) -0.008(2) 0.018(2) 0.018(2)
C7 0.067(3) 0.045(3) 0.091(4) -0.010(2) 0.027(3) 0.011(2)
C8 0.052(3) 0.066(3) 0.070(3) -0.018(2) -0.012(2) 0.037(3)
C9 0.090(4) 0.141(5) 0.049(3) -0.014(3) -0.007(3) 0.030(3)
C10 0.103(4) 0.065(3) 0.045(3) -0.011(3) -0.011(2) 0.015(2)
C11 0.069(3) 0.040(2) 0.045(2) -0.014(2) 0.014(2) 0.008(2)
C12 0.053(3) 0.038(2) 0.045(2) -0.008(2) 0.006(2) 0.015(2)
C13 0.063(3) 0.040(2) 0.056(2) -0.010(2) 0.018(2) 0.014(2)
C14 0.050(3) 0.045(2) 0.072(3) -0.005(2) 0.015(2) 0.024(2)
C15 0.064(3) 0.066(3) 0.094(3) 0.003(2) 0.021(2) 0.030(3)
C16 0.050(3) 0.053(3) 0.064(3) -0.010(2) -0.001(2) 0.030(2)
C17 0.049(3) 0.047(2) 0.047(2) -0.007(2) 0.004(2) 0.021(2)
C18 0.049(3) 0.039(2) 0.047(2) -0.007(2) 0.005(2) 0.019(2)
C19 0.055(3) 0.060(3) 0.051(2) -0.012(2) -0.004(2) 0.029(2)
C20 0.085(3) 0.078(3) 0.041(2) -0.012(3) -0.002(2) 0.014(2)
C21 0.102(4) 0.074(3) 0.039(2) -0.013(3) 0.003(2) 0.020(2)
C22 0.099(4) 0.065(3) 0.045(2) -0.016(3) 0.016(2) 0.012(2)
C23 0.074(3) 0.040(2) 0.058(3) -0.010(2) 0.026(2) 0.010(2)
C24 0.047(3) 0.045(2) 0.055(3) 0.002(2) 0.018(2) 0.019(2)
C25 0.087(3) 0.052(3) 0.071(3) -0.016(2) 0.024(2) 0.025(2)

loop_
_atom_site_label
_atom_site_fract_x
_atom_site_fract_y
_atom_site_fract_z
_atom_site_U_iso_or_equiv
_atom_site_thermal_displace_type
_atom_site_calc_flag
_atom_site_calc_attached_atom
Co1 0.44753(4) 0.86108(5) 0.49313(5) 0.0490 Uij ? ?
Co2 0.36723(4) 0.74519(4) 0.18216(5) 0.0485 Uij ? ?
Cl1 0.14622(9) 0.1968(1) 0.0368(1) 0.0624 Uij ? ?
O1 0.5154(2) 0.7705(2) 0.3164(2) 0.0499 Uij ? ?
O2 0.3244(2) 0.8939(2) 0.3625(2) 0.0477 Uij ? ?
O3 0.3897(2) 0.7056(2) 0.4896(2) 0.0514 Uij ? ?
O4 0.3396(2) 0.6209(2) 0.2500(2) 0.0523 Uij ? ?
O5 0.1842(3) 0.0707(3) -0.0284(3) 0.1130 Uij ? ?
O6 0.2401(3) 0.2563(3) 0.0735(4) 0.1253 Uij ? ?
O7 0.0949(3) 0.2177(3) 0.1631(3) 0.1110 Uij ? ?
O8 0.0677(2) 0.2379(3) -0.0626(3) 0.0927 Uij ? ?
N1 0.5788(3) 0.8391(3) 0.6118(3) 0.0574 Uij ? ?
N2 0.3835(3) 0.9765(3) 0.6594(3) 0.0494 Uij ? ?
N3 0.2287(3) 0.8077(3) 0.0722(3) 0.0520 Uij ? ?
N4 0.4707(3) 0.6707(3) 0.0138(3) 0.0542 Uij ? ?
C1 0.9627(4) 0.5158(4) 0.2315(6) 0.1202 Uij ? ?
C2 0.8425(4) 0.5803(4) 0.2549(6) 0.0747 Uij ? ?
C3 0.8075(4) 0.6405(4) 0.3934(5) 0.0682 Uij ? ?
C4 0.6980(3) 0.7062(3) 0.4199(4) 0.0535 Uij ? ?
C5 0.6190(3) 0.7076(3) 0.2998(4) 0.0493 Uij ? ?
C6 0.6524(3) 0.6435(3) 0.1579(4) 0.0539 Uij ? ?
C7 0.7642(4) 0.5830(3) 0.1391(5) 0.0696 Uij ? ?
C8 0.6736(3) 0.7737(4) 0.5698(4) 0.0597 Uij ? ?
C9 0.5626(4) 0.8997(5) 0.7689(4) 0.0969 Uij ? ?
C10 0.4607(4) 0.9969(4) 0.7927(4) 0.0752 Uij ? ?
C11 0.2854(3) 1.0436(3) 0.6626(4) 0.0513 Uij ? ?
C12 0.2036(3) 1.0404(3) 0.5391(4) 0.0449 Uij ? ?
C13 0.0997(3) 1.1176(3) 0.5651(4) 0.0518 Uij ? ?
C14 0.0171(3) 1.1259(3) 0.4559(4) 0.0538 Uij ? ?
C15 -0.0918(3) 1.2145(4) 0.4860(4) 0.0745 Uij ? ?
C16 0.0390(3) 1.0497(3) 0.3158(4) 0.0532 Uij ? ?
C17 0.1396(3) 0.9687(3) 0.2817(4) 0.0464 Uij ? ?
C18 0.2254(3) 0.9643(3) 0.3940(4) 0.0433 Uij ? ?
C19 0.1504(3) 0.8951(4) 0.1288(4) 0.0535 Uij ? ?
C20 0.2174(4) 0.7511(4) -0.0883(4) 0.0715 Uij ? ?
C21 0.3239(4) 0.7449(4) -0.1521(4) 0.0726 Uij ? ?
C22 0.4191(4) 0.6476(4) -0.1369(4) 0.0704 Uij ? ?
C23 0.5793(4) 0.6368(3) 0.0276(4) 0.0571 Uij ? ?
C24 0.3546(3) 0.6244(3) 0.3817(4) 0.0484 Uij ? ?
C25 0.3257(3) 0.5179(3) 0.4044(4) 0.0663 Uij ? ?
H1 0.9672 0.4321 0.1742 0.1105 Uij ? ?
H2 1.0013 0.5501 0.1805 0.1105 Uij ? ?
H3 1.0093 0.5230 0.3219 0.1105 Uij ? ?
H4 -0.0962 1.2618 0.5878 0.0761 Uij ? ?
H5 -0.1041 1.2680 0.4340 0.0761 Uij ? ?
H6 -0.1571 1.1715 0.4563 0.0761 Uij ? ?
H7 0.2451 0.5110 0.3751 0.0669 Uij ? ?
H8 0.3677 0.4419 0.3480 0.0669 Uij ? ?
H9 0.3374 0.5234 0.5048 0.1105 Uij ? ?
H10 0.8621 0.6370 0.4766 0.0795 Uij ? ?
H11 0.7917 0.5415 0.0411 0.0767 Uij ? ?
H12 0.7364 0.7682 0.6439 0.0674 Uij ? ?
H13 0.2639 1.1038 0.7571 0.0555 Uij ? ?
H14 0.0837 1.1699 0.6679 0.0761 Uij ? ?
H15 -0.0218 1.0517 0.2367 0.0620 Uij ? ?
H16 0.0888 0.9164 0.0610 0.0606 Uij ? ?
H17 0.6160 0.6019 -0.0650 0.0674 Uij ? ?
H18 0.5510 0.8400 0.8080 0.0960 Uij ? ?
H19 0.6301 0.9297 0.8235 0.0960 Uij ? ?
H20 0.4895 1.0734 0.8212 0.0795 Uij ? ?
H21 0.4256 1.0027 0.8755 0.0606 Uij ? ?
H22 0.2002 0.6692 -0.1188 0.0763 Uij ? ?
H23 0.1525 0.7945 -0.1306 0.0763 Uij ? ?
H24 0.3080 0.7375 -0.2513 0.0762 Uij ? ?
H25 0.3502 0.8210 -0.0984 0.0762 Uij ? ?
H26 0.4756 0.6365 -0.2012 0.0728 Uij ? ?
H27 0.3886 0.5724 -0.1735 0.0669 Uij ? ?

loop_
_atom_type_symbol
_atom_type_oxidation_number
_atom_type_number_in_cell
_atom_type_scat_dispersion_real
_atom_type_scat_dispersion_imag
_atom_type_scat_source
C 0 50 0.003 0.002 'International Tables'
H 0 54 0.000 0.000 'International Tables'
O 0 16 0.011 0.006 'International Tables'
N 0 8 0.006 0.003 'International Tables'
Co 0 4 0.349 0.972 'International Tables'
Cl 0 2 0.148 0.159 'International Tables'

loop_
_geom_angle_atom_site_label_1
_geom_angle_atom_site_label_2
_geom_angle_atom_site_label_3
_geom_angle
_geom_angle_site_symmetry_1
_geom_angle_site_symmetry_2
_geom_angle_site_symmetry_3
_geom_angle_publ_flag
O1 Co1 O2 81.60(10) ? ? ? yes
O1 Co1 O3 91.18(9) ? ? ? yes
O1 Co1 N1 94.8(1) ? ? ? yes
O1 Co1 N2 168.8(1) ? ? ? yes
O2 Co1 O3 92.95(9) ? ? ? yes
O2 Co1 N1 172.5(1) ? ? ? yes
O2 Co1 N2 94.5(1) ? ? ? yes
O3 Co1 N1 93.8(1) ? ? ? yes
O3 Co1 N2 99.6(1) ? ? ? yes
N1 Co1 N2 87.8(1) ? ? ? yes
O1 Co2 O2 74.18(9) ? ? ? yes
O1 Co2 O4 92.69(9) ? ? ? yes
O1 Co2 N3 150.9(1) ? ? ? yes
O1 Co2 N4 85.5(1) ? ? ? yes
O2 Co2 O4 98.17(9) ? ? ? yes
O2 Co2 N3 87.7(1) ? ? ? yes
O2 Co2 N4 144.8(1) ? ? ? yes
O4 Co2 N3 112.7(1) ? ? ? yes
O4 Co2 N4 111.5(1) ? ? ? yes
N3 Co2 N4 97.5(1) ? ? ? yes
O5 Cl1 O6 108.7(2) ? ? ? yes
O5 Cl1 O7 108.2(2) ? ? ? yes
O5 Cl1 O8 109.7(2) ? ? ? yes
O6 Cl1 O7 110.0(2) ? ? ? yes
O6 Cl1 O8 109.7(2) ? ? ? yes
O7 Cl1 O8 110.5(2) ? ? ? yes
Co1 O1 Co2 97.2(1) ? ? ? yes
Co1 O1 C5 127.5(2) ? ? ? yes
Co2 O1 C5 130.6(2) ? ? ? yes
Co1 O2 Co2 97.8(1) ? ? ? yes
Co1 O2 C18 128.2(2) ? ? ? yes
Co2 O2 C18 130.1(2) ? ? ? yes
Co1 O3 C24 127.3(2) ? ? ? yes
Co2 O4 C24 126.2(2) ? ? ? yes
Co1 N1 C8 126.4(3) ? ? ? yes
Co1 N1 C9 113.0(3) ? ? ? yes
C8 N1 C9 120.5(4) ? ? ? yes
Co1 N2 C10 114.0(3) ? ? ? yes
Co1 N2 C11 126.0(2) ? ? ? yes
C10 N2 C11 119.7(3) ? ? ? yes
Co2 N3 C19 125.8(3) ? ? ? yes
Co2 N3 C20 118.1(2) ? ? ? yes
C19 N3 C20 116.1(3) ? ? ? yes
Co2 N4 C22 119.0(3) ? ? ? yes
Co2 N4 C23 125.2(3) ? ? ? yes
C22 N4 C23 115.7(3) ? ? ? yes
C1 C2 C3 121.0(5) ? ? ? yes
C1 C2 C7 121.3(5) ? ? ? yes
C3 C2 C7 117.7(4) ? ? ? yes
C2 C3 C4 122.8(4) ? ? ? yes
C3 C4 C5 118.6(4) ? ? ? yes
C3 C4 C8 117.9(4) ? ? ? yes
C5 C4 C8 123.4(4) ? ? ? yes
O1 C5 C4 122.0(4) ? ? ? yes
O1 C5 C6 118.7(4) ? ? ? yes
C4 C5 C6 119.2(4) ? ? ? yes
C5 C6 C7 119.2(4) ? ? ? yes
C5 C6 C23 124.3(4) ? ? ? yes
C7 C6 C23 116.5(4) ? ? ? yes
C2 C7 C6 122.4(4) ? ? ? yes
N1 C8 C4 125.5(4) ? ? ? yes
N1 C9 C10 110.7(4) ? ? ? yes
N2 C10 C9 110.6(3) ? ? ? yes
N2 C11 C12 126.2(3) ? ? ? yes
C11 C12 C13 117.9(3) ? ? ? yes
C11 C12 C18 123.0(3) ? ? ? yes
C13 C12 C18 119.2(3) ? ? ? yes
C12 C13 C14 123.1(3) ? ? ? yes
C13 C14 C15 122.1(4) ? ? ? yes
C13 C14 C16 116.9(3) ? ? ? yes
C15 C14 C16 121.0(4) ? ? ? yes
C14 C16 C17 123.3(3) ? ? ? yes
C16 C17 C18 119.3(3) ? ? ? yes
C16 C17 C19 116.8(3) ? ? ? yes
C18 C17 C19 123.9(3) ? ? ? yes
O2 C18 C12 121.6(3) ? ? ? yes
O2 C18 C17 120.1(3) ? ? ? yes
C12 C18 C17 118.2(3) ? ? ? yes
N3 C19 C17 128.5(3) ? ? ? yes
N3 C20 C21 111.4(3) ? ? ? yes
C20 C21 C22 114.6(4) ? ? ? yes
N4 C22 C21 113.9(3) ? ? ? yes
N4 C23 C6 128.8(4) ? ? ? yes
O3 C24 O4 126.4(3) ? ? ? yes
O3 C24 C25 118.1(3) ? ? ? yes
O4 C24 C25 115.6(3) ? ? ? yes

loop_
_geom_bond_atom_site_label_1
_geom_bond_atom_site_label_2
_geom_bond_distance
_geom_bond_site_symmetry_1
_geom_bond_site_symmetry_2
_geom_bond_publ_flag
Co1 O1 1.895(2) ? ? yes
Co1 O2 1.898(2) ? ? yes
Co1 O3 2.138(2) ? ? yes
Co1 N1 1.860(3) ? ? yes
Co1 N2 1.867(3) ? ? yes
Co2 O1 2.064(2) ? ? yes
Co2 O2 2.045(2) ? ? yes
Co2 O4 1.981(2) ? ? yes
Co2 N3 2.025(3) ? ? yes
Co2 N4 2.059(3) ? ? yes
Cl1 O5 1.420(3) ? ? yes
Cl1 O6 1.402(3) ? ? yes
Cl1 O7 1.406(3) ? ? yes
Cl1 O8 1.418(3) ? ? yes
O1 C5 1.322(4) ? ? yes
O2 C18 1.322(4) ? ? yes
O3 C24 1.239(4) ? ? yes
O4 C24 1.282(4) ? ? yes
N1 C8 1.279(4) ? ? yes
N1 C9 1.480(5) ? ? yes
N2 C10 1.468(4) ? ? yes
N2 C11 1.287(4) ? ? yes
N3 C19 1.277(4) ? ? yes
N3 C20 1.477(4) ? ? yes
N4 C22 1.477(4) ? ? yes
N4 C23 1.293(4) ? ? yes
C1 C2 1.507(5) ? ? yes
C2 C3 1.380(5) ? ? yes
C2 C7 1.378(5) ? ? yes
C3 C4 1.402(5) ? ? yes
C4 C5 1.411(5) ? ? yes
C4 C8 1.448(5) ? ? yes
C5 C6 1.407(4) ? ? yes
C6 C7 1.399(5) ? ? yes
C6 C23 1.437(5) ? ? yes
C9 C10 1.493(6) ? ? yes
C11 C12 1.446(4) ? ? yes
C12 C13 1.395(4) ? ? yes
C12 C18 1.420(4) ? ? yes
C13 C14 1.375(4) ? ? yes
C14 C15 1.504(5) ? ? yes
C14 C16 1.380(4) ? ? yes
C16 C17 1.391(4) ? ? yes
C17 C18 1.409(4) ? ? yes
C17 C19 1.454(4) ? ? yes
C20 C21 1.503(5) ? ? yes
C21 C22 1.500(5) ? ? yes
C24 C25 1.514(4) ? ? yes
